data_7010637
loop_
_publ_author_name
'Korber, Nikolaus'
'Aschenbrenner, J\"urgen'

_publ_contact_author
;
Prof. Dr. Nikolaus Korber
Institut f. Anorganische Chemie, Universit\"at Regensburg
93040 Regensburg
Germany
;
_publ_section_title
;
 The first catena-trihydrogen triphosphide: synthesis and crystal
 structure of [Na(NH3)5][Na(NH3)3(P3H3)]
;
_journal_issue 8
_journal_name_full 'Journal of the Chemical Society, Dalton Transactions'
_journal_page_first 1165
_journal_paper_doi 10.1039/b101533h
_journal_year 2001
_chemical_formula_moiety '(H15 N5 Na +), (H12 N3 Na P3 -)'
_chemical_formula_sum 'H27 N8 Na2 P3'
_chemical_formula_weight 278.17
_chemical_name_systematic
; 
Dinatrium trihydrogentriphosphide-ammonia(1/8) 
;
_space_group_IT_number 11
_symmetry_cell_setting monoclinic
_symmetry_space_group_name_Hall '-P 2yb'
_symmetry_space_group_name_H-M 'P 1 21/m 1'
_atom_sites_solution_hydrogens difmap
_atom_sites_solution_primary direct
_atom_sites_solution_secondary difmap
_audit_creation_method SHELXL-97
_cell_angle_alpha 90.00
_cell_angle_beta 96.500(10)
_cell_angle_gamma 90.00
_cell_formula_units_Z 2
_cell_length_a 7.3400(7)
_cell_length_b 10.2514(8)
_cell_length_c 10.8730(10)
_cell_measurement_reflns_used 7316
_cell_measurement_temperature 123(2)
_cell_measurement_theta_max 25.8
_cell_measurement_theta_min 2.8
_cell_volume 812.88(13)
_computing_cell_refinement IPDS
_computing_data_collection 'IPDS (Stoe & Cie, 1998)'
_computing_data_reduction IPDS
_computing_publication_material 'CIFTAB in SHELXL97'
_computing_structure_refinement 'SHELXL-97 (Sheldrick, 1997)'
_computing_structure_solution 'SHELXS-97 (Sheldrick, 1990)'
_diffrn_ambient_temperature 123(2)
_diffrn_measured_fraction_theta_full 0.985
_diffrn_measured_fraction_theta_max 0.985
_diffrn_measurement_device_type 'Stoe Imaging Plate Diffraction System'
_diffrn_measurement_method Phi
_diffrn_radiation_monochromator graphite
_diffrn_radiation_source 'fine-focus sealed tube'
_diffrn_radiation_type MoK\a
_diffrn_radiation_wavelength 0.71073
_diffrn_reflns_av_R_equivalents 0.0585
_diffrn_reflns_av_sigmaI/netI 0.0343
_diffrn_reflns_limit_h_max 8
_diffrn_reflns_limit_h_min -9
_diffrn_reflns_limit_k_max 12
_diffrn_reflns_limit_k_min -12
_diffrn_reflns_limit_l_max 13
_diffrn_reflns_limit_l_min -13
_diffrn_reflns_number 11470
_diffrn_reflns_theta_full 25.96
_diffrn_reflns_theta_max 25.96
_diffrn_reflns_theta_min 1.89
_exptl_absorpt_coefficient_mu 0.392
_exptl_absorpt_correction_type none
_exptl_crystal_colour yellow
_exptl_crystal_density_diffrn 0.997
_exptl_crystal_density_method 'not measured'
_exptl_crystal_description prism
_exptl_crystal_F_000 260
_exptl_crystal_size_max 0.1
_exptl_crystal_size_mid 0.1
_exptl_crystal_size_min 0.1
_refine_diff_density_max 0.304
_refine_diff_density_min -0.446
_refine_diff_density_rms 0.058
_refine_ls_extinction_method none
_refine_ls_goodness_of_fit_ref 1.008
_refine_ls_hydrogen_treatment refall
_refine_ls_matrix_type full
_refine_ls_number_parameters 129
_refine_ls_number_reflns 1660
_refine_ls_number_restraints 0
_refine_ls_restrained_S_all 1.008
_refine_ls_R_factor_all 0.0455
_refine_ls_R_factor_gt 0.0315
_refine_ls_shift/su_max 0.108
_refine_ls_shift/su_mean 0.012
_refine_ls_structure_factor_coef Fsqd
_refine_ls_weighting_details 'calc w=1/[\s^2^(Fo^2^)+(0.0483P)^2^+0.0000P] where P=(Fo^2^+2Fc^2^)/3'
_refine_ls_weighting_scheme calc
_refine_ls_wR_factor_gt 0.0745
_refine_ls_wR_factor_ref 0.0787
_reflns_number_gt 1298
_reflns_number_total 1660
_reflns_threshold_expression >2sigma(I)
_cod_data_source_file b101533h.txt
_cod_data_source_block '[Na(NH~3~)~5~][Na(NH~3~)~3~(P~3~H~3~)]'
_cod_original_cell_volume 812.88(12)
_cod_original_sg_symbol_H-M P21/m
_cod_database_code 7010637

loop_
_symmetry_equiv_pos_as_xyz
'x, y, z'
'-x, y+1/2, -z'
'-x, -y, -z'
'x, -y-1/2, z'

loop_
_atom_site_label
_atom_site_type_symbol
_atom_site_fract_x
_atom_site_fract_y
_atom_site_fract_z
_atom_site_U_iso_or_equiv
_atom_site_adp_type
_atom_site_occupancy
_atom_site_symmetry_multiplicity
_atom_site_calc_flag
_atom_site_refinement_flags
_atom_site_disorder_assembly
_atom_site_disorder_group
P1 P 0.16269(7) 0.07111(5) 0.79415(4) 0.02000(15) Uani 1 1 d . . .
H1 H 0.049(4) 0.028(3) 0.877(3) 0.053(8) Uiso 1 1 d . . .
P2 P 0.00932(9) 0.2500 0.73945(6) 0.01980(18) Uani 1 2 d S . .
H2 H 0.033(5) 0.2500 0.617(3) 0.037(10) Uiso 1 2 d S . .
Na1 Na -0.66275(14) 0.2500 0.44489(9) 0.0202(2) Uani 1 2 d S . .
Na2 Na 0.37631(15) 0.2500 0.98747(10) 0.0267(3) Uani 1 2 d S . .
N1 N -0.7456(3) 0.01579(19) 0.46595(18) 0.0265(4) Uani 1 1 d . . .
H1A H -0.786(4) 0.012(3) 0.530(3) 0.036(7) Uiso 1 1 d . . .
H1B H -0.847(4) -0.009(3) 0.405(3) 0.050(8) Uiso 1 1 d . . .
H1C H -0.667(4) -0.049(4) 0.472(3) 0.055(9) Uiso 1 1 d . . .
N2 N 0.3633(3) 0.0632(2) 1.1365(2) 0.0295(4) Uani 1 1 d . . .
H2A H 0.465(4) 0.015(3) 1.140(2) 0.039(7) Uiso 1 1 d . . .
H2B H 0.348(6) 0.067(5) 1.213(4) 0.104(16) Uiso 1 1 d . . .
H2C H 0.287(6) 0.022(4) 1.107(4) 0.086(14) Uiso 1 1 d . . .
N3 N -0.4927(3) 0.2500 0.6579(2) 0.0222(5) Uani 1 2 d S . .
H3A H -0.371(6) 0.2500 0.682(3) 0.035(10) Uiso 1 2 d S . .
H3B H -0.538(4) 0.180(3) 0.694(3) 0.059(9) Uiso 1 1 d . . .
N4 N -0.3803(4) 0.2500 0.3371(3) 0.0347(6) Uani 1 2 d S . .
H4A H -0.292(11) 0.2500 0.391(7) 0.13(3) Uiso 1 2 d S . .
H4B H -0.350(5) 0.180(4) 0.306(4) 0.078(12) Uiso 1 1 d . . .
N5 N -0.9167(3) 0.2500 0.2724(2) 0.0241(5) Uani 1 2 d S . .
H5A H -0.988(4) 0.185(3) 0.270(3) 0.048(8) Uiso 1 1 d . . .
H5B H -0.886(6) 0.2500 0.194(4) 0.053(12) Uiso 1 2 d S . .
N6 N 0.7167(4) 0.2500 1.0042(3) 0.0293(6) Uani 1 2 d S . .
H6A H 0.768(4) 0.181(3) 1.046(3) 0.061(9) Uiso 1 1 d . . .
H6B H 0.761(7) 0.2500 0.940(5) 0.061(14) Uiso 1 2 d S . .

loop_
_atom_site_aniso_label
_atom_site_aniso_U_11
_atom_site_aniso_U_22
_atom_site_aniso_U_33
_atom_site_aniso_U_23
_atom_site_aniso_U_13
_atom_site_aniso_U_12
P1 0.0207(2) 0.0167(2) 0.0225(3) 0.00066(19) 0.00254(17) -0.00096(19)
P2 0.0147(3) 0.0214(4) 0.0227(3) 0.000 -0.0004(2) 0.000
Na1 0.0198(5) 0.0206(6) 0.0198(5) 0.000 0.0002(4) 0.000
Na2 0.0246(6) 0.0335(7) 0.0215(5) 0.000 0.0007(4) 0.000
N1 0.0315(10) 0.0239(9) 0.0238(9) 0.0004(7) 0.0023(8) -0.0012(8)
N2 0.0292(10) 0.0257(10) 0.0329(10) -0.0007(8) 0.0001(8) 0.0021(9)
N3 0.0177(12) 0.0296(14) 0.0194(11) 0.000 0.0028(9) 0.000
N4 0.0371(16) 0.0325(17) 0.0377(16) 0.000 0.0187(13) 0.000
N5 0.0209(12) 0.0212(13) 0.0291(14) 0.000 -0.0021(10) 0.000
N6 0.0284(13) 0.0370(16) 0.0221(13) 0.000 0.0012(11) 0.000

loop_
_atom_type_symbol
_atom_type_description
_atom_type_scat_dispersion_real
_atom_type_scat_dispersion_imag
_atom_type_scat_source
P P 0.1023 0.0942 'International Tables Vol C Tables 4.2.6.8 and 6.1.1.4'
Na Na 0.0362 0.0249 'International Tables Vol C Tables 4.2.6.8 and 6.1.1.4'
N N 0.0061 0.0033 'International Tables Vol C Tables 4.2.6.8 and 6.1.1.4'
H H 0.0000 0.0000 'International Tables Vol C Tables 4.2.6.8 and 6.1.1.4'

loop_
_geom_angle_atom_site_label_1
_geom_angle_atom_site_label_2
_geom_angle_atom_site_label_3
_geom_angle
_geom_angle_site_symmetry_1
_geom_angle_site_symmetry_3
_geom_angle_publ_flag
P2 P1 Na2 83.89(3) . . ?
P2 P1 H1 96.6(13) . . ?
Na2 P1 H1 92.7(12) . . ?
P1 P2 P1 113.07(4) 4_565 . ?
P1 P2 H2 98.4(8) 4_565 . ?
P1 P2 H2 98.4(8) . . ?
N5 Na1 N4 103.73(11) . . ?
N5 Na1 N1 84.24(5) . . ?
N4 Na1 N1 105.51(5) . . ?
N5 Na1 N1 84.24(5) . 4_565 ?
N4 Na1 N1 105.51(5) . 4_565 ?
N1 Na1 N1 148.67(10) . 4_565 ?
N5 Na1 N3 161.65(10) . . ?
N4 Na1 N3 94.62(10) . . ?
N1 Na1 N3 90.93(5) . . ?
N1 Na1 N3 90.93(5) 4_565 . ?
N6 Na2 N2 93.67(7) . 4_565 ?
N6 Na2 N2 93.67(7) . . ?
N2 Na2 N2 99.04(11) 4_565 . ?
N6 Na2 P1 118.68(6) . . ?
N2 Na2 P1 146.97(6) 4_565 . ?
N2 Na2 P1 86.16(5) . . ?
N6 Na2 P1 118.68(6) . 4_565 ?
N2 Na2 P1 86.16(5) 4_565 4_565 ?
N2 Na2 P1 146.97(6) . 4_565 ?
P1 Na2 P1 73.05(3) . 4_565 ?
Na1 N1 H1A 104(2) . . ?
Na1 N1 H1B 111.1(18) . . ?
H1A N1 H1B 105(3) . . ?
Na1 N1 H1C 125(2) . . ?
H1A N1 H1C 102(3) . . ?
H1B N1 H1C 108(3) . . ?
Na2 N2 H2C 111.0(18) . . ?
Na2 N2 H2B 127(3) . . ?
H2C N2 H2B 101(3) . . ?
Na2 N2 H2C 103(3) . . ?
H2A N2 H2C 107(4) . . ?
H2B N2 H2C 106(4) . . ?
Na1 N3 H3A 130(2) . . ?
Na1 N3 H3B 104(2) . . ?
H3A N3 H3B 106(2) . . ?
Na1 N4 H4A 107(5) . . ?
Na1 N4 H4B 118(3) . . ?
H4A N4 H4B 94(3) . . ?
Na1 N5 H5A 115.4(19) . . ?
Na1 N5 H5B 118(3) . . ?
H5A N5 H5B 101(2) . . ?
Na2 N6 H6A 113(2) . . ?
Na2 N6 H6B 116(3) . . ?
H6A N6 H6B 105(3) . . ?

loop_
_geom_bond_atom_site_label_1
_geom_bond_atom_site_label_2
_geom_bond_distance
_geom_bond_site_symmetry_2
_geom_bond_publ_flag
P1 P2 2.1982(6) . ?
P1 Na2 3.0812(10) . ?
P1 H1 1.37(3) . ?
P2 P1 2.1982(6) 4_565 ?
P2 H2 1.37(4) . ?
Na1 N5 2.490(3) . ?
Na1 N4 2.494(3) . ?
Na1 N1 2.4936(19) . ?
Na1 N1 2.4936(19) 4_565 ?
Na1 N3 2.503(2) . ?
Na2 N6 2.484(3) . ?
Na2 N2 2.518(2) 4_565 ?
Na2 N2 2.518(2) . ?
Na2 P1 3.0812(10) 4_565 ?
N1 H1A 0.79(3) . ?
N1 H1B 0.97(3) . ?
N1 H1C 0.88(4) . ?
N2 H2A 0.90(3) . ?
N2 H2B 0.85(5) . ?
N2 H2C 0.74(5) . ?
N3 H3A 0.90(4) . ?
N3 H3B 0.90(3) . ?
N4 H4A 0.82(8) . ?
N4 H4B 0.83(4) . ?
N5 H5A 0.85(3) . ?
N5 H5B 0.90(5) . ?
N6 H6A 0.91(4) . ?
N6 H6B 0.81(5) . ?
